data_1574200
loop_
_publ_author_name
'Mandal, Souvik'
'Zhou, Xiaoguang'
'Bruch, Quinton J.'
'Allen, Rachel N.'
'Giordano, Laurence W.'
'Walker, Nicholas J. I.'
'Emge, Thomas J.'
'Hasanayn, Faraj'
'Miller, Alexander J. M.'
'Malakar, Santanu'
'Goldman, Alan S.'

_publ_section_title
;
 Dinitrogen reduction to ammonia with a pincer-Mo complex: new insights
 into the mechanism of nitride-to-ammonia conversion
;
_journal_issue 17
_journal_name_full 'Chemical Science'
_journal_page_first 7347
_journal_page_last 7365
_journal_paper_doi 10.1039/D5SC00454C
_journal_volume 16
_journal_year 2025
_chemical_formula_sum 'C37 H60 Cl3 Mo O0.5 P2 S'
_chemical_formula_weight 809.14
_space_group_crystal_system monoclinic
_space_group_IT_number 15
_space_group_name_Hall '-C 2yc'
_space_group_name_H-M_alt 'C 1 2/c 1'
_atom_sites_solution_hydrogens geom
_audit_block_doi 10.5517/ccdc.csd.cc2jkh8w
_audit_creation_method SHELXL-2014/7
_audit_update_record
;
2024-03-14 deposited with the CCDC.	2025-03-20 downloaded from the CCDC.
;
_cell_angle_alpha 90
_cell_angle_beta 90.266(3)
_cell_angle_gamma 90
_cell_formula_units_Z 16
_cell_length_a 37.379(3)
_cell_length_b 11.6548(11)
_cell_length_c 37.069(3)
_cell_measurement_reflns_used 9422
_cell_measurement_temperature 120(2)
_cell_measurement_theta_max 24.95
_cell_measurement_theta_min 2.18
_cell_volume 16149(2)
_computing_cell_refinement 'Bruker SAINT'
_computing_data_collection 'Bruker SMART'
_computing_data_reduction 'Bruker SAINT'
_computing_molecular_graphics 'Bruker SHELXTL'
_computing_publication_material SHELXL-2014/7
_computing_structure_refinement 'SHELXL-2014/7 (Sheldrick, 2014)'
_computing_structure_solution 'SHELXL-2014/7 (Sheldrick, 2014)'
_diffrn_ambient_temperature 120(2)
_diffrn_measured_fraction_theta_full 1.000
_diffrn_measured_fraction_theta_max 1.000
_diffrn_measurement_device_type 'Bruker APEX'
_diffrn_measurement_method '\w scans'
_diffrn_radiation_type MoK\a
_diffrn_radiation_wavelength 0.71073
_diffrn_reflns_av_R_equivalents 0.1292
_diffrn_reflns_av_unetI/netI 0.1125
_diffrn_reflns_Laue_measured_fraction_full 1.000
_diffrn_reflns_Laue_measured_fraction_max 1.000
_diffrn_reflns_limit_h_max 46
_diffrn_reflns_limit_h_min -45
_diffrn_reflns_limit_k_max 14
_diffrn_reflns_limit_k_min -14
_diffrn_reflns_limit_l_max 45
_diffrn_reflns_limit_l_min -45
_diffrn_reflns_number 77899
_diffrn_reflns_point_group_measured_fraction_full 1.000
_diffrn_reflns_point_group_measured_fraction_max 1.000
_diffrn_reflns_theta_full 25.242
_diffrn_reflns_theta_max 26.022
_diffrn_reflns_theta_min 1.090
_diffrn_source 'sealed tube'
_exptl_absorpt_coefficient_mu 0.680
_exptl_absorpt_correction_T_max 0.4920
_exptl_absorpt_correction_T_min 0.4088
_exptl_absorpt_correction_type multi-scan
_exptl_absorpt_process_details 'Bruker SAINT (SADABS)'
_exptl_crystal_colour orange
_exptl_crystal_density_diffrn 1.331
_exptl_crystal_description rod
_exptl_crystal_F_000 6800
_exptl_crystal_size_max 0.190
_exptl_crystal_size_mid 0.070
_exptl_crystal_size_min 0.020
_refine_diff_density_max 1.530
_refine_diff_density_min -0.945
_refine_diff_density_rms 0.125
_refine_ls_extinction_method none
_refine_ls_goodness_of_fit_ref 1.052
_refine_ls_hydrogen_treatment constr
_refine_ls_matrix_type full
_refine_ls_number_parameters 865
_refine_ls_number_reflns 15917
_refine_ls_number_restraints 1504
_refine_ls_restrained_S_all 1.016
_refine_ls_R_factor_all 0.1393
_refine_ls_R_factor_gt 0.0846
_refine_ls_shift/su_max 0.001
_refine_ls_shift/su_mean 0.000
_refine_ls_structure_factor_coef Fsqd
_refine_ls_weighting_details 'w=1/[\s^2^(Fo^2^)+(0.0690P)^2^+117.5784P] where P=(Fo^2^+2Fc^2^)/3'
_refine_ls_weighting_scheme calc
_refine_ls_wR_factor_gt 0.1713
_refine_ls_wR_factor_ref 0.1951
_reflns_Friedel_coverage 0.000
_reflns_number_gt 10118
_reflns_number_total 15917
_reflns_threshold_expression 'I > 2\s(I)'
_cod_data_source_file d5sc00454c3.cif
_cod_data_source_block mopspcl3_C2c
_cod_depositor_comments 'Adding full bibliography for 1574195--1574200.cif.'
_cod_original_cell_volume 16149(3)
_cod_original_sg_symbol_H-M 'C 2/c'
_cod_original_formula_sum 'C37 H60 Cl3 Mo O0.50 P2 S'
_cod_database_code 1574200
_shelx_shelxl_version_number 2014/7
_shelx_space_group_comment
; 
The symmetry employed for this shelxl refinement is uniquely defined 
by the following loop, which should always be used as a source of 
symmetry information in preference to the above space-group names. 
They are only intended as comments. 
;
_shelx_estimated_absorpt_t_min 0.882
_shelx_estimated_absorpt_t_max 0.987

loop_
_space_group_symop_operation_xyz
'x, y, z'
'-x, y, -z+1/2'
'x+1/2, y+1/2, z'
'-x+1/2, y+1/2, -z+1/2'
'-x, -y, -z'
'x, -y, z-1/2'
'-x+1/2, -y+1/2, -z'
'x+1/2, -y+1/2, z-1/2'

loop_
_atom_site_label
_atom_site_type_symbol
_atom_site_fract_x
_atom_site_fract_y
_atom_site_fract_z
_atom_site_U_iso_or_equiv
_atom_site_adp_type
_atom_site_occupancy
_atom_site_site_symmetry_order
_atom_site_calc_flag
_atom_site_refinement_flags_posn
_atom_site_refinement_flags_adp
_atom_site_refinement_flags_occupancy
_atom_site_disorder_assembly
_atom_site_disorder_group
Mo1 Mo 0.38271(2) 0.82707(5) 0.11290(2) 0.02716(17) Uani 1 1 d . U . . .
Cl1 Cl 0.37977(5) 0.78142(16) 0.17693(4) 0.0323(4) Uani 1 1 d . U . . .
Cl2 Cl 0.39674(6) 1.02270(17) 0.12667(5) 0.0412(5) Uani 1 1 d . U . . .
Cl3 Cl 0.38584(6) 0.86513(19) 0.05051(6) 0.0482(5) Uani 1 1 d . U . . .
S1 S 0.36487(4) 0.62438(15) 0.10464(4) 0.0213(4) Uani 1 1 d . U . . .
P1 P 0.44278(5) 0.72101(16) 0.11279(4) 0.0234(4) Uani 1 1 d . U . . .
P2 P 0.31474(5) 0.83331(17) 0.11307(5) 0.0269(4) Uani 1 1 d . U . . .
C1 C 0.32621(18) 0.6052(6) 0.13176(16) 0.0242(15) Uani 1 1 d . U . . .
C2 C 0.30288(18) 0.6979(6) 0.13488(18) 0.0257(15) Uani 1 1 d . U . . .
C3 C 0.27195(18) 0.6841(7) 0.15512(18) 0.0305(16) Uani 1 1 d . U . . .
H3 H 0.2551 0.7451 0.1563 0.037 Uiso 1 1 calc R U . . .
C4 C 0.26515(19) 0.5835(7) 0.17362(19) 0.0324(17) Uani 1 1 d . U . . .
C5 C 0.28931(19) 0.4938(7) 0.17022(17) 0.0295(16) Uani 1 1 d . U . . .
H5 H 0.2848 0.4248 0.1830 0.035 Uiso 1 1 calc R U . . .
C6 C 0.32029(18) 0.4999(6) 0.14869(17) 0.0243(15) Uani 1 1 d . U . . .
C7 C 0.34568(19) 0.3988(6) 0.14213(18) 0.0270(16) Uani 1 1 d . U . . .
C8 C 0.38558(18) 0.4357(6) 0.14313(17) 0.0246(15) Uani 1 1 d . U . . .
C9 C 0.41263(19) 0.3647(6) 0.15652(16) 0.0259(15) Uani 1 1 d . U . . .
H9 H 0.4062 0.2928 0.1667 0.031 Uiso 1 1 calc R U . . .
C10 C 0.44871(18) 0.3948(6) 0.15564(16) 0.0236(15) Uani 1 1 d . U . . .
C11 C 0.45738(18) 0.5041(6) 0.14383(16) 0.0241(15) Uani 1 1 d . U . . .
H11 H 0.4816 0.5285 0.1452 0.029 Uiso 1 1 calc R U . . .
C12 C 0.43185(18) 0.5795(6) 0.12996(17) 0.0233(15) Uani 1 1 d . U . . .
C13 C 0.39649(18) 0.5404(6) 0.12892(16) 0.0235(15) Uani 1 1 d . U . . .
C14 C 0.2300(2) 0.5732(8) 0.1952(2) 0.043(2) Uani 1 1 d . U . . .
C15 C 0.2175(3) 0.6887(9) 0.2109(3) 0.065(3) Uani 1 1 d . U . . .
H15A H 0.1975 0.6757 0.2273 0.097 Uiso 1 1 calc R U . . .
H15B H 0.2098 0.7392 0.1912 0.097 Uiso 1 1 calc R U . . .
H15C H 0.2373 0.7248 0.2240 0.097 Uiso 1 1 calc R U . . .
C16 C 0.2014(2) 0.5304(10) 0.1697(2) 0.068(3) Uani 1 1 d . U . . .
H16A H 0.1789 0.5206 0.1828 0.102 Uiso 1 1 calc R U . . .
H16B H 0.2087 0.4566 0.1594 0.102 Uiso 1 1 calc R U . . .
H16C H 0.1979 0.5862 0.1502 0.102 Uiso 1 1 calc R U . . .
C17 C 0.2354(2) 0.4885(8) 0.2265(2) 0.049(2) Uani 1 1 d . U . . .
H17A H 0.2132 0.4825 0.2404 0.074 Uiso 1 1 calc R U . . .
H17B H 0.2547 0.5160 0.2423 0.074 Uiso 1 1 calc R U . . .
H17C H 0.2417 0.4129 0.2169 0.074 Uiso 1 1 calc R U . . .
C18 C 0.3390(2) 0.2994(6) 0.16883(19) 0.0337(18) Uani 1 1 d . U . . .
H18A H 0.3555 0.2362 0.1636 0.051 Uiso 1 1 calc R U . . .
H18B H 0.3143 0.2724 0.1663 0.051 Uiso 1 1 calc R U . . .
H18C H 0.3430 0.3264 0.1936 0.051 Uiso 1 1 calc R U . . .
C19 C 0.3384(2) 0.3507(7) 0.10355(19) 0.0340(18) Uani 1 1 d . U . . .
H19A H 0.3545 0.2858 0.0989 0.051 Uiso 1 1 calc R U . . .
H19B H 0.3427 0.4110 0.0857 0.051 Uiso 1 1 calc R U . . .
H19C H 0.3135 0.3249 0.1018 0.051 Uiso 1 1 calc R U . . .
C20 C 0.47854(19) 0.3141(6) 0.16855(18) 0.0282(16) Uani 1 1 d . U . . .
C21 C 0.4968(2) 0.3689(8) 0.2010(2) 0.054(3) Uani 1 1 d . U . . .
H21A H 0.5174 0.3223 0.2083 0.081 Uiso 1 1 calc R U . . .
H21B H 0.4798 0.3736 0.2211 0.081 Uiso 1 1 calc R U . . .
H21C H 0.5049 0.4463 0.1947 0.081 Uiso 1 1 calc R U . . .
C22 C 0.5059(2) 0.2992(7) 0.1382(2) 0.043(2) Uani 1 1 d . U . . .
H22A H 0.5260 0.2530 0.1469 0.065 Uiso 1 1 calc R U . . .
H22B H 0.5145 0.3746 0.1305 0.065 Uiso 1 1 calc R U . . .
H22C H 0.4945 0.2603 0.1177 0.065 Uiso 1 1 calc R U . . .
C23 C 0.4646(3) 0.1956(8) 0.1781(3) 0.061(3) Uani 1 1 d . U . . .
H23A H 0.4846 0.1467 0.1856 0.091 Uiso 1 1 calc R U . . .
H23B H 0.4528 0.1617 0.1570 0.091 Uiso 1 1 calc R U . . .
H23C H 0.4474 0.2019 0.1979 0.091 Uiso 1 1 calc R U . . .
C24 C 0.2904(2) 0.9484(7) 0.13719(19) 0.0329(17) Uani 1 1 d . U . . .
H24 H 0.2646 0.9264 0.1385 0.040 Uiso 1 1 calc R U . . .
C25 C 0.2932(2) 1.0598(7) 0.1166(2) 0.0388(19) Uani 1 1 d . U . . .
H25A H 0.2793 1.1192 0.1288 0.058 Uiso 1 1 calc R U . . .
H25B H 0.2839 1.0489 0.0920 0.058 Uiso 1 1 calc R U . . .
H25C H 0.3183 1.0834 0.1154 0.058 Uiso 1 1 calc R U . . .
C26 C 0.3048(2) 0.9623(7) 0.17572(19) 0.039(2) Uani 1 1 d . U . . .
H26A H 0.2906 1.0202 0.1884 0.059 Uiso 1 1 calc R U . . .
H26B H 0.3299 0.9867 0.1749 0.059 Uiso 1 1 calc R U . . .
H26C H 0.3031 0.8888 0.1885 0.059 Uiso 1 1 calc R U . . .
C27 C 0.2919(2) 0.8261(7) 0.06831(19) 0.0338(17) Uani 1 1 d . U . . .
H27 H 0.2991 0.8963 0.0546 0.041 Uiso 1 1 calc R U . . .
C28 C 0.2512(2) 0.8274(8) 0.0706(2) 0.051(2) Uani 1 1 d . U . . .
H28A H 0.2376 0.7689 0.0591 0.061 Uiso 1 1 calc R U . . .
H28B H 0.2394 0.8866 0.0835 0.061 Uiso 1 1 calc R U . . .
C29 C 0.3042(2) 0.7228(7) 0.04620(19) 0.0365(19) Uani 1 1 d . U . . .
H29A H 0.2922 0.7237 0.0226 0.055 Uiso 1 1 calc R U . . .
H29B H 0.2981 0.6519 0.0590 0.055 Uiso 1 1 calc R U . . .
H29C H 0.3301 0.7266 0.0428 0.055 Uiso 1 1 calc R U . . .
C30 C 0.4810(2) 0.7713(7) 0.1396(2) 0.0355(18) Uani 1 1 d . U . . .
H30 H 0.5008 0.7138 0.1374 0.043 Uiso 1 1 calc R U . . .
C31 C 0.4942(2) 0.8871(8) 0.1237(2) 0.054(2) Uani 1 1 d . U . . .
H31A H 0.5143 0.9159 0.1382 0.081 Uiso 1 1 calc R U . . .
H31B H 0.4746 0.9430 0.1242 0.081 Uiso 1 1 calc R U . . .
H31C H 0.5019 0.8755 0.0988 0.081 Uiso 1 1 calc R U . . .
C32 C 0.4722(2) 0.7858(9) 0.1790(2) 0.054(3) Uani 1 1 d . U . . .
H32A H 0.4937 0.8105 0.1921 0.081 Uiso 1 1 calc R U . . .
H32B H 0.4638 0.7126 0.1888 0.081 Uiso 1 1 calc R U . . .
H32C H 0.4535 0.8439 0.1816 0.081 Uiso 1 1 calc R U . . .
C33 C 0.46276(19) 0.6891(7) 0.06784(17) 0.0299(17) Uani 1 1 d . U . . .
H33 H 0.4662 0.7639 0.0551 0.036 Uiso 1 1 calc R U . . .
C34 C 0.4989(2) 0.6309(7) 0.06993(19) 0.0371(19) Uani 1 1 d . U . . .
H34A H 0.5026 0.5599 0.0580 0.045 Uiso 1 1 calc R U . . .
H34B H 0.5178 0.6654 0.0832 0.045 Uiso 1 1 calc R U . . .
C35 C 0.4370(2) 0.6175(7) 0.04519(18) 0.0368(19) Uani 1 1 d . U . . .
H35A H 0.4469 0.6071 0.0210 0.055 Uiso 1 1 calc R U . . .
H35B H 0.4139 0.6569 0.0435 0.055 Uiso 1 1 calc R U . . .
H35C H 0.4337 0.5424 0.0566 0.055 Uiso 1 1 calc R U . . .
Mo2 Mo 0.36861(4) 0.51455(7) 0.36682(2) 0.0214(3) Uani 0.833(3) 1 d D U P A 1
Cl4 Cl 0.43111(6) 0.5679(2) 0.36791(7) 0.0247(5) Uani 0.833(3) 1 d D U P A 1
Cl5 Cl 0.38360(9) 0.3212(2) 0.35217(7) 0.0375(7) Uani 0.833(3) 1 d D U P A 1
Cl6 Cl 0.30741(6) 0.4590(2) 0.36485(6) 0.0394(6) Uani 0.833(3) 1 d D U P A 1
Mo2B Mo 0.3522(3) 0.5244(7) 0.3724(2) 0.0214(3) Uani 0.094(3) 1 d D U P A 2
Cl4B Cl 0.4175(5) 0.560(2) 0.3695(7) 0.0247(5) Uani 0.094(3) 1 d D U P A 2
Cl5B Cl 0.3634(7) 0.3301(14) 0.3551(7) 0.0375(7) Uani 0.094(3) 1 d D U P A 2
Cl6B Cl 0.2907(4) 0.530(2) 0.3643(6) 0.0394(6) Uani 0.094(3) 1 d D U P A 2
Mo2C Mo 0.3390(2) 0.4236(7) 0.3482(2) 0.0214(3) Uani 0.0720(12) 1 d D U P A 3
Cl4C Cl 0.3978(5) 0.332(3) 0.3513(10) 0.0247(5) Uani 0.0720(12) 1 d D U P A 3
Cl5C Cl 0.3151(6) 0.2732(17) 0.3836(6) 0.037(6) Uani 0.0720(12) 1 d D U P A 3
Cl6C Cl 0.2873(5) 0.5386(19) 0.3491(8) 0.0394(6) Uani 0.0720(12) 1 d D U P A 3
S2 S 0.35748(4) 0.71885(15) 0.38533(4) 0.0209(4) Uani 1 1 d . U . . .
P3 P 0.36898(5) 0.51373(15) 0.43616(4) 0.0225(4) Uani 1 1 d . U . . .
P4 P 0.36408(5) 0.61964(17) 0.30694(5) 0.0287(4) Uani 1 1 d . U . . .
C36 C 0.38580(17) 0.7419(6) 0.42318(17) 0.0192(14) Uani 1 1 d . U . . .
C37 C 0.39055(17) 0.6491(6) 0.44704(16) 0.0193(14) Uani 1 1 d . U . . .
C38 C 0.41108(17) 0.6689(6) 0.47837(17) 0.0231(14) Uani 1 1 d . U . . .
H38 H 0.4145 0.6078 0.4950 0.028 Uiso 1 1 calc R U . . .
C39 C 0.42662(17) 0.7753(6) 0.48574(16) 0.0219(14) Uani 1 1 d . U . . .
C40 C 0.42178(17) 0.8626(6) 0.46015(16) 0.0216(14) Uani 1 1 d . U . . .
H40 H 0.4329 0.9346 0.4644 0.026 Uiso 1 1 calc R U . . .
C41 C 0.40135(17) 0.8489(5) 0.42870(16) 0.0186(13) Uani 1 1 d . U . . .
C42 C 0.39334(16) 0.9510(5) 0.40308(16) 0.0181(13) Uani 1 1 d . U . . .
C43 C 0.39332(16) 0.9114(5) 0.36303(17) 0.0186(13) Uani 1 1 d . U . . .
C44 C 0.40572(17) 0.9822(6) 0.33583(17) 0.0213(14) Uani 1 1 d . U . . .
H44 H 0.4156 1.0546 0.3421 0.026 Uiso 1 1 calc R U . . .
C45 C 0.40414(17) 0.9508(6) 0.29914(17) 0.0211(14) Uani 1 1 d . U . . .
C46 C 0.39126(17) 0.8414(6) 0.29041(17) 0.0228(15) Uani 1 1 d . U . . .
H46 H 0.3909 0.8177 0.2659 0.027 Uiso 1 1 calc R U . . .
C47 C 0.37901(17) 0.7671(6) 0.31684(17) 0.0217(14) Uani 1 1 d . U . . .
C48 C 0.37921(16) 0.8053(6) 0.35260(16) 0.0179(13) Uani 1 1 d . U . . .
C49 C 0.44662(19) 0.7930(6) 0.52153(18) 0.0288(16) Uani 1 1 d . U . . .
C50 C 0.4220(2) 0.7633(8) 0.55273(19) 0.042(2) Uani 1 1 d . U . . .
H50A H 0.4345 0.7773 0.5756 0.063 Uiso 1 1 calc R U . . .
H50B H 0.4152 0.6822 0.5512 0.063 Uiso 1 1 calc R U . . .
H50C H 0.4005 0.8111 0.5515 0.063 Uiso 1 1 calc R U . . .
C51 C 0.4787(2) 0.7138(8) 0.5237(2) 0.051(2) Uani 1 1 d . U . . .
H51A H 0.4889 0.7169 0.5481 0.077 Uiso 1 1 calc R U . . .
H51B H 0.4967 0.7381 0.5062 0.077 Uiso 1 1 calc R U . . .
H51C H 0.4711 0.6351 0.5184 0.077 Uiso 1 1 calc R U . . .
C52 C 0.4582(3) 0.9156(8) 0.5271(2) 0.056(3) Uani 1 1 d . U . . .
H52A H 0.4698 0.9231 0.5507 0.083 Uiso 1 1 calc R U . . .
H52B H 0.4372 0.9660 0.5261 0.083 Uiso 1 1 calc R U . . .
H52C H 0.4751 0.9374 0.5082 0.083 Uiso 1 1 calc R U . . .
C53 C 0.42006(18) 1.0493(6) 0.40882(17) 0.0228(15) Uani 1 1 d . U . . .
H53A H 0.4139 1.1132 0.3928 0.034 Uiso 1 1 calc R U . . .
H53B H 0.4443 1.0223 0.4034 0.034 Uiso 1 1 calc R U . . .
H53C H 0.4190 1.0752 0.4340 0.034 Uiso 1 1 calc R U . . .
C54 C 0.35570(18) 0.9958(6) 0.41219(17) 0.0241(15) Uani 1 1 d . U . . .
H54A H 0.3502 1.0626 0.3971 0.036 Uiso 1 1 calc R U . . .
H54B H 0.3549 1.0179 0.4377 0.036 Uiso 1 1 calc R U . . .
H54C H 0.3380 0.9353 0.4076 0.036 Uiso 1 1 calc R U . . .
C55 C 0.41654(19) 1.0302(6) 0.26898(17) 0.0270(16) Uani 1 1 d . U . . .
C56 C 0.3871(2) 1.0447(8) 0.2414(2) 0.057(3) Uani 1 1 d . U . . .
H56A H 0.3963 1.0872 0.2206 0.085 Uiso 1 1 calc R U . . .
H56B H 0.3672 1.0873 0.2521 0.085 Uiso 1 1 calc R U . . .
H56C H 0.3787 0.9691 0.2335 0.085 Uiso 1 1 calc R U . . .
C57 C 0.4486(3) 0.9730(9) 0.2513(3) 0.073(3) Uani 1 1 d . U . . .
H57A H 0.4569 1.0203 0.2311 0.109 Uiso 1 1 calc R U . . .
H57B H 0.4417 0.8971 0.2423 0.109 Uiso 1 1 calc R U . . .
H57C H 0.4680 0.9650 0.2690 0.109 Uiso 1 1 calc R U . . .
C58 C 0.4272(3) 1.1456(8) 0.2823(2) 0.076(4) Uani 1 1 d . U . . .
H58A H 0.4365 1.1912 0.2623 0.115 Uiso 1 1 calc R U . . .
H58B H 0.4457 1.1375 0.3010 0.115 Uiso 1 1 calc R U . . .
H58C H 0.4063 1.1843 0.2926 0.115 Uiso 1 1 calc R U . . .
C59 C 0.32651(18) 0.5219(6) 0.46124(18) 0.0259(15) Uani 1 1 d . U . . .
H59 H 0.3134 0.4485 0.4567 0.031 Uiso 1 1 calc R U . . .
C60 C 0.3328(2) 0.5306(7) 0.50238(18) 0.0355(18) Uani 1 1 d . U . . .
H60A H 0.3097 0.5328 0.5148 0.053 Uiso 1 1 calc R U . . .
H60B H 0.3462 0.6007 0.5078 0.053 Uiso 1 1 calc R U . . .
H60C H 0.3465 0.4637 0.5106 0.053 Uiso 1 1 calc R U . . .
C61 C 0.30241(19) 0.6179(6) 0.4489(2) 0.0330(17) Uani 1 1 d . U . . .
H61A H 0.2795 0.6127 0.4615 0.049 Uiso 1 1 calc R U . . .
H61B H 0.2983 0.6116 0.4229 0.049 Uiso 1 1 calc R U . . .
H61C H 0.3137 0.6918 0.4544 0.049 Uiso 1 1 calc R U . . .
C62 C 0.39450(19) 0.3982(6) 0.45847(17) 0.0272(16) Uani 1 1 d . U . . .
H62 H 0.3977 0.4197 0.4844 0.033 Uiso 1 1 calc R U . . .
C63 C 0.3724(2) 0.2879(6) 0.45700(19) 0.0321(17) Uani 1 1 d . U . . .
H63A H 0.3850 0.2270 0.4702 0.048 Uiso 1 1 calc R U . . .
H63B H 0.3690 0.2646 0.4318 0.048 Uiso 1 1 calc R U . . .
H63C H 0.3490 0.3014 0.4681 0.048 Uiso 1 1 calc R U . . .
C64 C 0.4310(2) 0.3820(7) 0.4425(2) 0.0377(19) Uani 1 1 d . U . . .
H64A H 0.4444 0.3259 0.4569 0.057 Uiso 1 1 calc R U . . .
H64B H 0.4438 0.4554 0.4425 0.057 Uiso 1 1 calc R U . . .
H64C H 0.4286 0.3540 0.4177 0.057 Uiso 1 1 calc R U . . .
C65 C 0.3179(2) 0.6384(7) 0.2878(2) 0.0392(19) Uani 1 1 d . U . . .
H65 H 0.3076 0.5601 0.2840 0.047 Uiso 1 1 calc R U . . .
C66 C 0.3179(2) 0.6984(8) 0.2519(2) 0.049(2) Uani 1 1 d . U . . .
H66A H 0.2934 0.7033 0.2426 0.074 Uiso 1 1 calc R U . . .
H66B H 0.3327 0.6551 0.2349 0.074 Uiso 1 1 calc R U . . .
H66C H 0.3278 0.7758 0.2548 0.074 Uiso 1 1 calc R U . . .
C67 C 0.2937(2) 0.7009(8) 0.3152(2) 0.053(2) Uani 1 1 d . U . . .
H67A H 0.2726 0.6537 0.3203 0.080 Uiso 1 1 calc R U . . .
H67B H 0.2861 0.7748 0.3052 0.080 Uiso 1 1 calc R U . . .
H67C H 0.3071 0.7140 0.3377 0.080 Uiso 1 1 calc DR U . . .
C68 C 0.3897(2) 0.5735(7) 0.2677(2) 0.046(2) Uani 1 1 d . U . . .
H68 H 0.3853 0.6304 0.2480 0.055 Uiso 1 1 calc R U . . .
C69 C 0.3754(3) 0.4564(8) 0.2546(2) 0.064(3) Uani 1 1 d . U . . .
H69A H 0.3886 0.4323 0.2331 0.096 Uiso 1 1 calc R U . . .
H69B H 0.3499 0.4635 0.2486 0.096 Uiso 1 1 calc R U . . .
H69C H 0.3785 0.3992 0.2737 0.096 Uiso 1 1 calc R U . . .
C70 C 0.4295(3) 0.5701(10) 0.2747(3) 0.072(3) Uani 1 1 d . U . . .
H70A H 0.4419 0.5466 0.2527 0.108 Uiso 1 1 calc R U . . .
H70B H 0.4347 0.5151 0.2940 0.108 Uiso 1 1 calc R U . . .
H70C H 0.4378 0.6465 0.2820 0.108 Uiso 1 1 calc R U . . .
C71 C 0.3302(3) 0.8735(8) 0.5204(2) 0.057(3) Uani 1 1 d . U . . .
H71A H 0.3372 0.9103 0.5432 0.086 Uiso 1 1 calc R U . . .
H71B H 0.3197 0.7981 0.5255 0.086 Uiso 1 1 calc R U . . .
H71C H 0.3513 0.8640 0.5051 0.086 Uiso 1 1 calc R U . . .
C72 C 0.3040(3) 0.9446(11) 0.5020(3) 0.080(3) Uani 1 1 d . U . . .
H72A H 0.2832 0.9554 0.5181 0.096 Uiso 1 1 calc R U . . .
H72B H 0.3147 1.0211 0.4977 0.096 Uiso 1 1 calc R U . . .
O2 O 0.29230(14) 0.9029(5) 0.47053(15) 0.0463(14) Uani 1 1 d . U . . .
C73 C 0.2677(3) 0.9634(11) 0.4505(3) 0.088(4) Uani 1 1 d . U . . .
H73A H 0.2468 0.9793 0.4660 0.105 Uiso 1 1 calc R U . . .
H73B H 0.2785 1.0382 0.4440 0.105 Uiso 1 1 calc R U . . .
C74 C 0.2558(3) 0.9119(13) 0.4195(3) 0.105(4) Uani 1 1 d . U . . .
H74A H 0.2384 0.9622 0.4074 0.157 Uiso 1 1 calc R U . . .
H74B H 0.2760 0.8979 0.4034 0.157 Uiso 1 1 calc R U . . .
H74C H 0.2443 0.8388 0.4254 0.157 Uiso 1 1 calc R U . . .

loop_
_atom_site_aniso_label
_atom_site_aniso_U_11
_atom_site_aniso_U_22
_atom_site_aniso_U_33
_atom_site_aniso_U_23
_atom_site_aniso_U_13
_atom_site_aniso_U_12
Mo1 0.0289(4) 0.0273(3) 0.0254(3) -0.0004(3) 0.0058(3) -0.0046(3)
Cl1 0.0365(11) 0.0415(11) 0.0190(9) -0.0042(8) 0.0032(7) -0.0064(9)
Cl2 0.0497(13) 0.0299(10) 0.0439(12) -0.0036(9) 0.0082(9) -0.0115(9)
Cl3 0.0539(14) 0.0538(14) 0.0368(11) 0.0016(10) 0.0025(10) 0.0032(11)
S1 0.0226(9) 0.0294(9) 0.0120(8) -0.0005(7) 0.0003(7) -0.0047(7)
P1 0.0260(10) 0.0305(10) 0.0136(8) 0.0037(7) -0.0016(7) -0.0095(8)
P2 0.0296(10) 0.0338(11) 0.0172(9) -0.0054(8) -0.0001(8) -0.0013(9)
C1 0.031(4) 0.033(4) 0.009(3) -0.004(3) 0.003(3) -0.012(3)
C2 0.021(3) 0.038(4) 0.018(3) -0.007(3) 0.000(3) -0.008(3)
C3 0.021(4) 0.048(4) 0.023(4) -0.006(3) 0.001(3) -0.006(3)
C4 0.025(4) 0.052(5) 0.020(4) -0.004(3) 0.003(3) -0.010(3)
C5 0.032(4) 0.044(4) 0.012(3) 0.000(3) 0.001(3) -0.019(3)
C6 0.025(3) 0.036(4) 0.012(3) -0.007(3) -0.003(3) -0.008(3)
C7 0.034(4) 0.029(4) 0.018(3) 0.001(3) -0.005(3) -0.011(3)
C8 0.025(3) 0.036(4) 0.013(3) -0.002(3) 0.003(3) -0.008(3)
C9 0.038(4) 0.031(4) 0.008(3) 0.003(3) -0.002(3) -0.008(3)
C10 0.031(4) 0.032(4) 0.007(3) -0.002(3) 0.000(3) -0.007(3)
C11 0.023(3) 0.038(4) 0.011(3) -0.001(3) 0.000(3) -0.008(3)
C12 0.029(4) 0.031(4) 0.011(3) 0.003(3) 0.000(3) -0.011(3)
C13 0.030(4) 0.032(4) 0.009(3) 0.001(3) -0.003(3) -0.007(3)
C14 0.033(4) 0.068(5) 0.028(4) -0.002(4) 0.004(3) -0.017(4)
C15 0.053(6) 0.084(7) 0.058(6) 0.004(5) 0.030(5) 0.002(5)
C16 0.030(5) 0.129(9) 0.045(5) 0.005(6) 0.000(4) -0.030(6)
C17 0.048(5) 0.068(6) 0.032(4) -0.005(4) 0.012(4) -0.026(4)
C18 0.040(5) 0.034(4) 0.027(4) 0.006(3) 0.004(3) -0.015(3)
C19 0.040(5) 0.038(5) 0.023(4) -0.009(3) -0.005(3) -0.009(4)
C20 0.032(4) 0.033(4) 0.020(3) 0.003(3) 0.001(3) -0.002(3)
C21 0.062(6) 0.063(6) 0.037(5) -0.010(4) -0.033(4) 0.022(5)
C22 0.048(5) 0.052(5) 0.029(4) 0.007(4) 0.009(4) 0.012(4)
C23 0.056(6) 0.046(5) 0.080(7) 0.037(5) -0.008(5) -0.009(4)
C24 0.029(4) 0.040(4) 0.030(4) -0.010(3) 0.000(3) 0.000(3)
C25 0.044(5) 0.036(4) 0.037(4) -0.004(4) -0.004(4) 0.004(4)
C26 0.054(5) 0.043(5) 0.021(4) -0.013(3) 0.005(4) 0.005(4)
C27 0.039(4) 0.035(4) 0.027(4) -0.005(3) -0.007(3) 0.003(4)
C28 0.041(5) 0.064(6) 0.048(5) -0.038(5) -0.016(4) 0.021(4)
C29 0.042(5) 0.043(5) 0.024(4) -0.011(3) -0.007(3) 0.003(4)
C30 0.032(4) 0.043(4) 0.032(4) 0.001(3) -0.002(3) -0.011(3)
C31 0.049(6) 0.054(6) 0.059(6) 0.002(5) -0.012(5) -0.027(5)
C32 0.048(5) 0.079(7) 0.035(5) -0.014(5) -0.012(4) -0.027(5)
C33 0.032(4) 0.044(4) 0.014(3) 0.014(3) 0.003(3) -0.002(3)
C34 0.033(4) 0.052(5) 0.027(4) 0.004(4) -0.001(3) 0.006(4)
C35 0.039(5) 0.056(5) 0.016(4) -0.003(3) 0.007(3) 0.008(4)
Mo2 0.0296(7) 0.0208(4) 0.0139(4) 0.0005(3) -0.0044(4) -0.0042(4)
Cl4 0.0194(12) 0.0340(11) 0.0206(10) -0.0025(8) -0.0041(12) 0.0014(12)
Cl5 0.0547(19) 0.0238(12) 0.0340(13) -0.0055(10) -0.0134(19) 0.0063(15)
Cl6 0.0317(13) 0.0545(17) 0.0320(12) 0.0053(11) 0.0004(10) -0.0089(11)
Mo2B 0.0296(7) 0.0208(4) 0.0139(4) 0.0005(3) -0.0044(4) -0.0042(4)
Cl4B 0.0194(12) 0.0340(11) 0.0206(10) -0.0025(8) -0.0041(12) 0.0014(12)
Cl5B 0.0547(19) 0.0238(12) 0.0340(13) -0.0055(10) -0.0134(19) 0.0063(15)
Cl6B 0.0317(13) 0.0545(17) 0.0320(12) 0.0053(11) 0.0004(10) -0.0089(11)
Mo2C 0.0296(7) 0.0208(4) 0.0139(4) 0.0005(3) -0.0044(4) -0.0042(4)
Cl4C 0.0194(12) 0.0340(11) 0.0206(10) -0.0025(8) -0.0041(12) 0.0014(12)
Cl5C 0.041(13) 0.031(12) 0.039(14) -0.009(10) 0.005(11) 0.004(10)
Cl6C 0.0317(13) 0.0545(17) 0.0320(12) 0.0053(11) 0.0004(10) -0.0089(11)
S2 0.0228(9) 0.0276(9) 0.0124(8) -0.0007(7) -0.0024(7) -0.0048(7)
P3 0.0309(10) 0.0242(10) 0.0125(8) 0.0029(7) -0.0043(7) -0.0049(8)
P4 0.0421(12) 0.0273(10) 0.0166(9) -0.0069(8) -0.0070(8) 0.0008(9)
C36 0.016(3) 0.026(3) 0.016(3) -0.002(3) 0.002(2) -0.005(3)
C37 0.020(3) 0.025(3) 0.013(3) -0.002(3) 0.001(2) -0.004(3)
C38 0.027(4) 0.028(4) 0.014(3) 0.001(3) 0.006(3) 0.002(3)
C39 0.024(3) 0.029(4) 0.012(3) -0.005(3) 0.002(3) 0.004(3)
C40 0.017(3) 0.031(4) 0.016(3) -0.004(3) 0.000(3) 0.001(3)
C41 0.020(3) 0.020(3) 0.016(3) -0.001(3) 0.001(3) 0.001(3)
C42 0.019(3) 0.023(3) 0.012(3) 0.000(3) -0.002(3) -0.001(3)
C43 0.018(3) 0.020(3) 0.018(3) -0.002(3) 0.002(3) 0.008(3)
C44 0.020(3) 0.026(3) 0.019(3) 0.001(3) 0.000(3) -0.004(3)
C45 0.016(3) 0.028(3) 0.019(3) 0.004(3) 0.002(3) 0.000(3)
C46 0.023(3) 0.034(4) 0.011(3) -0.003(3) -0.003(3) 0.001(3)
C47 0.017(3) 0.030(3) 0.019(3) -0.001(3) -0.011(3) 0.001(3)
C48 0.017(3) 0.027(3) 0.011(3) 0.000(2) 0.005(2) 0.000(3)
C49 0.029(4) 0.041(4) 0.016(3) -0.003(3) -0.004(3) -0.003(3)
C50 0.048(5) 0.060(6) 0.019(4) -0.006(4) -0.003(3) -0.002(4)
C51 0.042(5) 0.087(7) 0.024(4) -0.013(4) -0.011(4) 0.012(5)
C52 0.076(7) 0.056(6) 0.034(5) -0.002(4) -0.027(5) -0.021(5)
C53 0.030(4) 0.026(4) 0.013(3) -0.002(3) -0.001(3) -0.004(3)
C54 0.031(4) 0.028(4) 0.013(3) -0.007(3) -0.001(3) -0.003(3)
C55 0.029(4) 0.036(4) 0.016(3) 0.001(3) 0.004(3) -0.005(3)
C56 0.062(6) 0.066(6) 0.042(5) 0.027(5) -0.015(4) -0.010(5)
C57 0.066(6) 0.084(7) 0.069(7) 0.048(6) 0.044(5) 0.030(6)
C58 0.148(10) 0.058(6) 0.024(4) 0.003(4) 0.012(5) -0.060(6)
C59 0.026(4) 0.027(4) 0.024(3) 0.003(3) 0.000(3) -0.007(3)
C60 0.038(5) 0.045(5) 0.024(4) 0.003(3) 0.006(3) -0.008(4)
C61 0.029(4) 0.038(4) 0.032(4) -0.001(3) 0.004(3) 0.002(3)
C62 0.040(4) 0.030(4) 0.012(3) 0.003(3) -0.005(3) -0.003(3)
C63 0.044(5) 0.025(4) 0.027(4) 0.004(3) 0.000(3) 0.003(3)
C64 0.041(5) 0.043(5) 0.030(4) -0.002(4) -0.005(3) 0.002(4)
C65 0.045(4) 0.040(5) 0.032(4) 0.008(3) -0.010(3) -0.016(4)
C66 0.057(6) 0.063(6) 0.027(4) 0.011(4) -0.020(4) -0.012(5)
C67 0.040(5) 0.059(6) 0.061(6) 0.008(5) -0.001(4) 0.007(4)
C68 0.067(5) 0.039(5) 0.033(4) -0.006(4) 0.005(4) -0.004(4)
C69 0.107(8) 0.045(6) 0.041(5) -0.019(4) 0.009(5) -0.007(5)
C70 0.074(7) 0.082(8) 0.061(7) -0.016(6) 0.010(5) 0.027(6)
C71 0.071(7) 0.066(6) 0.033(5) -0.012(5) -0.010(4) 0.011(5)
C72 0.069(7) 0.120(8) 0.051(6) -0.026(6) -0.005(5) 0.031(6)
O2 0.040(3) 0.062(4) 0.037(3) 0.005(3) -0.005(3) 0.009(3)
C73 0.067(7) 0.109(8) 0.087(7) 0.006(6) -0.026(6) 0.033(6)
C74 0.068(7) 0.185(12) 0.060(7) 0.045(7) -0.026(6) -0.004(8)

loop_
_atom_type_symbol
_atom_type_description
_atom_type_scat_dispersion_real
_atom_type_scat_dispersion_imag
_atom_type_scat_source
C C 0.0033 0.0016 'International Tables Vol C Tables 4.2.6.8 and 6.1.1.4'
H H 0.0000 0.0000 'International Tables Vol C Tables 4.2.6.8 and 6.1.1.4'
P P 0.1023 0.0942 'International Tables Vol C Tables 4.2.6.8 and 6.1.1.4'
S S 0.1246 0.1234 'International Tables Vol C Tables 4.2.6.8 and 6.1.1.4'
Cl Cl 0.1484 0.1585 'International Tables Vol C Tables 4.2.6.8 and 6.1.1.4'
Mo Mo -1.6832 0.6857 'International Tables Vol C Tables 4.2.6.8 and 6.1.1.4'
O O 0.0106 0.0060 'International Tables Vol C Tables 4.2.6.8 and 6.1.1.4'

loop_
_citation_id
_citation_doi
_citation_year
1 10.26434/chemrxiv-2024-2v9z2 2024

loop_
_geom_angle_atom_site_label_1
_geom_angle_atom_site_label_2
_geom_angle_atom_site_label_3
_geom_angle
_geom_angle_site_symmetry_1
_geom_angle_site_symmetry_3
_geom_angle_publ_flag
Cl3 Mo1 Cl2 91.04(8) . . ?
Cl3 Mo1 Cl1 178.21(8) . . ?
Cl2 Mo1 Cl1 90.64(7) . . ?
Cl3 Mo1 S1 94.19(7) . . ?
Cl2 Mo1 S1 174.09(7) . . ?
Cl1 Mo1 S1 84.18(6) . . ?
Cl3 Mo1 P2 92.95(7) . . ?
Cl2 Mo1 P2 100.96(7) . . ?
Cl1 Mo1 P2 87.37(6) . . ?
S1 Mo1 P2 76.04(6) . . ?
Cl3 Mo1 P1 92.39(7) . . ?
Cl2 Mo1 P1 105.58(7) . . ?
Cl1 Mo1 P1 86.54(6) . . ?
S1 Mo1 P1 76.99(6) . . ?
P2 Mo1 P1 152.81(7) . . ?
C13 S1 C1 100.7(3) . . ?
C13 S1 Mo1 106.6(2) . . ?
C1 S1 Mo1 105.6(2) . . ?
C12 P1 C30 106.0(3) . . ?
C12 P1 C33 102.9(3) . . ?
C30 P1 C33 103.5(3) . . ?
C12 P1 Mo1 103.8(2) . . ?
C30 P1 Mo1 121.7(3) . . ?
C33 P1 Mo1 116.9(2) . . ?
C2 P2 C24 106.9(3) . . ?
C2 P2 C27 104.1(3) . . ?
C24 P2 C27 103.8(3) . . ?
C2 P2 Mo1 102.8(2) . . ?
C24 P2 Mo1 121.0(2) . . ?
C27 P2 Mo1 116.7(2) . . ?
C2 C1 C6 122.9(6) . . ?
C2 C1 S1 117.4(5) . . ?
C6 C1 S1 119.7(5) . . ?
C3 C2 C1 118.5(7) . . ?
C3 C2 P2 122.8(6) . . ?
C1 C2 P2 118.6(5) . . ?
C4 C3 C2 121.4(7) . . ?
C4 C3 H3 119.3 . . ?
C2 C3 H3 119.3 . . ?
C3 C4 C5 118.2(6) . . ?
C3 C4 C14 118.8(7) . . ?
C5 C4 C14 122.9(7) . . ?
C4 C5 C6 123.3(7) . . ?
C4 C5 H5 118.3 . . ?
C6 C5 H5 118.3 . . ?
C1 C6 C5 115.5(7) . . ?
C1 C6 C7 120.3(6) . . ?
C5 C6 C7 124.2(6) . . ?
C6 C7 C18 111.9(6) . . ?
C6 C7 C8 112.3(6) . . ?
C18 C7 C8 110.5(6) . . ?
C6 C7 C19 108.5(6) . . ?
C18 C7 C19 106.8(6) . . ?
C8 C7 C19 106.5(5) . . ?
C13 C8 C9 116.2(6) . . ?
C13 C8 C7 121.1(6) . . ?
C9 C8 C7 122.6(6) . . ?
C10 C9 C8 122.8(6) . . ?
C10 C9 H9 118.6 . . ?
C8 C9 H9 118.6 . . ?
C11 C10 C9 117.8(6) . . ?
C11 C10 C20 119.4(6) . . ?
C9 C10 C20 122.7(6) . . ?
C10 C11 C12 122.4(6) . . ?
C10 C11 H11 118.8 . . ?
C12 C11 H11 118.8 . . ?
C11 C12 C13 116.7(6) . . ?
C11 C12 P1 123.2(5) . . ?
C13 C12 P1 120.0(5) . . ?
C8 C13 C12 123.7(6) . . ?
C8 C13 S1 118.7(5) . . ?
C12 C13 S1 117.4(5) . . ?
C16 C14 C17 110.6(7) . . ?
C16 C14 C15 108.1(8) . . ?
C17 C14 C15 108.5(7) . . ?
C16 C14 C4 107.6(7) . . ?
C17 C14 C4 109.4(7) . . ?
C15 C14 C4 112.7(7) . . ?
C14 C15 H15A 109.5 . . ?
C14 C15 H15B 109.5 . . ?
H15A C15 H15B 109.5 . . ?
C14 C15 H15C 109.5 . . ?
H15A C15 H15C 109.5 . . ?
H15B C15 H15C 109.5 . . ?
C14 C16 H16A 109.5 . . ?
C14 C16 H16B 109.5 . . ?
H16A C16 H16B 109.5 . . ?
C14 C16 H16C 109.5 . . ?
H16A C16 H16C 109.5 . . ?
H16B C16 H16C 109.5 . . ?
C14 C17 H17A 109.5 . . ?
C14 C17 H17B 109.5 . . ?
H17A C17 H17B 109.5 . . ?
C14 C17 H17C 109.5 . . ?
H17A C17 H17C 109.5 . . ?
H17B C17 H17C 109.5 . . ?
C7 C18 H18A 109.5 . . ?
C7 C18 H18B 109.5 . . ?
H18A C18 H18B 109.5 . . ?
C7 C18 H18C 109.5 . . ?
H18A C18 H18C 109.5 . . ?
H18B C18 H18C 109.5 . . ?
C7 C19 H19A 109.5 . . ?
C7 C19 H19B 109.5 . . ?
H19A C19 H19B 109.5 . . ?
C7 C19 H19C 109.5 . . ?
H19A C19 H19C 109.5 . . ?
H19B C19 H19C 109.5 . . ?
C23 C20 C21 110.5(7) . . ?
C23 C20 C22 107.3(7) . . ?
C21 C20 C22 109.3(7) . . ?
C23 C20 C10 112.4(6) . . ?
C21 C20 C10 108.2(6) . . ?
C22 C20 C10 109.0(6) . . ?
C20 C21 H21A 109.5 . . ?
C20 C21 H21B 109.5 . . ?
H21A C21 H21B 109.5 . . ?
C20 C21 H21C 109.5 . . ?
H21A C21 H21C 109.5 . . ?
H21B C21 H21C 109.5 . . ?
C20 C22 H22A 109.5 . . ?
C20 C22 H22B 109.5 . . ?
H22A C22 H22B 109.5 . . ?
C20 C22 H22C 109.5 . . ?
H22A C22 H22C 109.5 . . ?
H22B C22 H22C 109.5 . . ?
C20 C23 H23A 109.5 . . ?
C20 C23 H23B 109.5 . . ?
H23A C23 H23B 109.5 . . ?
C20 C23 H23C 109.5 . . ?
H23A C23 H23C 109.5 . . ?
H23B C23 H23C 109.5 . . ?
C25 C24 C26 110.9(6) . . ?
C25 C24 P2 110.0(5) . . ?
C26 C24 P2 110.8(5) . . ?
C25 C24 H24 108.4 . . ?
C26 C24 H24 108.4 . . ?
P2 C24 H24 108.4 . . ?
C24 C25 H25A 109.5 . . ?
C24 C25 H25B 109.5 . . ?
H25A C25 H25B 109.5 . . ?
C24 C25 H25C 109.5 . . ?
H25A C25 H25C 109.5 . . ?
H25B C25 H25C 109.5 . . ?
C24 C26 H26A 109.5 . . ?
C24 C26 H26B 109.5 . . ?
H26A C26 H26B 109.5 . . ?
C24 C26 H26C 109.5 . . ?
H26A C26 H26C 109.5 . . ?
H26B C26 H26C 109.5 . . ?
C28 C27 C29 109.8(6) . . ?
C28 C27 P2 113.8(5) . . ?
C29 C27 P2 112.1(5) . . ?
C28 C27 H27 106.9 . . ?
C29 C27 H27 106.9 . . ?
P2 C27 H27 106.9 . . ?
C27 C28 H28A 120.0 . . ?
C27 C28 H28B 120.0 . . ?
H28A C28 H28B 120.0 . . ?
C27 C29 H29A 109.5 . . ?
C27 C29 H29B 109.5 . . ?
H29A C29 H29B 109.5 . . ?
C27 C29 H29C 109.5 . . ?
H29A C29 H29C 109.5 . . ?
H29B C29 H29C 109.5 . . ?
C32 C30 C31 109.9(7) . . ?
C32 C30 P1 112.8(5) . . ?
C31 C30 P1 108.6(5) . . ?
C32 C30 H30 108.5 . . ?
C31 C30 H30 108.5 . . ?
P1 C30 H30 108.5 . . ?
C30 C31 H31A 109.5 . . ?
C30 C31 H31B 109.5 . . ?
H31A C31 H31B 109.5 . . ?
C30 C31 H31C 109.5 . . ?
H31A C31 H31C 109.5 . . ?
H31B C31 H31C 109.5 . . ?
C30 C32 H32A 109.5 . . ?
C30 C32 H32B 109.5 . . ?
H32A C32 H32B 109.5 . . ?
C30 C32 H32C 109.5 . . ?
H32A C32 H32C 109.5 . . ?
H32B C32 H32C 109.5 . . ?
C34 C33 C35 110.1(6) . . ?
C34 C33 P1 113.9(5) . . ?
C35 C33 P1 110.3(5) . . ?
C34 C33 H33 107.4 . . ?
C35 C33 H33 107.4 . . ?
P1 C33 H33 107.4 . . ?
C33 C34 H34A 120.0 . . ?
C33 C34 H34B 120.0 . . ?
H34A C34 H34B 120.0 . . ?
C33 C35 H35A 109.5 . . ?
C33 C35 H35B 109.5 . . ?
H35A C35 H35B 109.5 . . ?
C33 C35 H35C 109.5 . . ?
H35A C35 H35C 109.5 . . ?
H35B C35 H35C 109.5 . . ?
Cl6 Mo2 Cl5 87.87(10) . . ?
Cl6 Mo2 Cl4 178.79(10) . . ?
Cl5 Mo2 Cl4 91.07(10) . . ?
Cl6 Mo2 S2 96.08(8) . . ?
Cl5 Mo2 S2 175.26(8) . . ?
Cl4 Mo2 S2 85.01(7) . . ?
Cl6 Mo2 P4 92.54(8) . . ?
Cl5 Mo2 P4 105.73(9) . . ?
Cl4 Mo2 P4 87.19(8) . . ?
S2 Mo2 P4 76.78(6) . . ?
Cl6 Mo2 P3 91.74(8) . . ?
Cl5 Mo2 P3 102.95(8) . . ?
Cl4 Mo2 P3 89.06(8) . . ?
S2 Mo2 P3 74.38(6) . . ?
P4 Mo2 P3 151.13(7) . . ?
Cl6B Mo2B S2 94.8(7) . . ?
Cl6B Mo2B Cl5B 99.5(8) . . ?
S2 Mo2B Cl5B 164.6(7) . . ?
Cl6B Mo2B P3 112.1(7) . . ?
S2 Mo2B P3 80.2(2) . . ?
Cl5B Mo2B P3 99.6(7) . . ?
Cl6B Mo2B Cl4B 165.1(9) . . ?
S2 Mo2B Cl4B 76.2(7) . . ?
Cl5B Mo2B Cl4B 88.6(8) . . ?
P3 Mo2B Cl4B 78.6(7) . . ?
Cl6B Mo2B P4 92.3(6) . . ?
S2 Mo2B P4 76.8(2) . . ?
Cl5B Mo2B P4 96.8(7) . . ?
P3 Mo2B P4 147.6(4) . . ?
Cl4B Mo2B P4 74.2(7) . . ?
Cl6C Mo2C Cl5C 95.8(8) . . ?
Cl6C Mo2C Cl4C 170.5(11) . . ?
Cl5C Mo2C Cl4C 89.6(9) . . ?
Cl6C Mo2C P4 80.0(6) . . ?
Cl5C Mo2C P4 175.6(6) . . ?
Cl4C Mo2C P4 94.3(8) . . ?
C36 S2 C48 100.4(3) . . ?
C36 S2 Mo2B 111.1(3) . . ?
C48 S2 Mo2B 116.8(3) . . ?
C36 S2 Mo2 105.1(2) . . ?
C48 S2 Mo2 105.9(2) . . ?
C37 P3 C62 107.9(3) . . ?
C37 P3 C59 103.0(3) . . ?
C62 P3 C59 104.8(3) . . ?
C37 P3 Mo2B 106.4(3) . . ?
C62 P3 Mo2B 126.9(3) . . ?
C59 P3 Mo2B 105.5(4) . . ?
C37 P3 Mo2 102.7(2) . . ?
C62 P3 Mo2 116.8(2) . . ?
C59 P3 Mo2 120.2(2) . . ?
C68 P4 C47 105.9(4) . . ?
C68 P4 C65 102.7(4) . . ?
C47 P4 C65 104.1(3) . . ?
C68 P4 Mo2 121.4(3) . . ?
C47 P4 Mo2 104.9(2) . . ?
C65 P4 Mo2 116.3(2) . . ?
C68 P4 Mo2B 133.0(4) . . ?
C47 P4 Mo2B 104.8(3) . . ?
C65 P4 Mo2B 103.4(3) . . ?
C68 P4 Mo2C 111.1(3) . . ?
C47 P4 Mo2C 136.5(3) . . ?
C65 P4 Mo2C 89.5(3) . . ?
C41 C36 C37 123.0(6) . . ?
C41 C36 S2 120.0(5) . . ?
C37 C36 S2 117.0(5) . . ?
C36 C37 C38 117.4(6) . . ?
C36 C37 P3 118.2(5) . . ?
C38 C37 P3 124.4(5) . . ?
C39 C38 C37 122.1(6) . . ?
C39 C38 H38 119.0 . . ?
C37 C38 H38 119.0 . . ?
C38 C39 C40 117.4(6) . . ?
C38 C39 C49 119.3(6) . . ?
C40 C39 C49 123.3(6) . . ?
C41 C40 C39 123.3(6) . . ?
C41 C40 H40 118.4 . . ?
C39 C40 H40 118.4 . . ?
C36 C41 C40 116.8(6) . . ?
C36 C41 C42 121.2(5) . . ?
C40 C41 C42 121.7(6) . . ?
C53 C42 C54 108.2(5) . . ?
C53 C42 C41 111.4(5) . . ?
C54 C42 C41 107.4(5) . . ?
C53 C42 C43 110.6(5) . . ?
C54 C42 C43 108.3(5) . . ?
C41 C42 C43 110.9(5) . . ?
C44 C43 C48 116.9(6) . . ?
C44 C43 C42 121.3(6) . . ?
C48 C43 C42 121.7(6) . . ?
C43 C44 C45 122.4(6) . . ?
C43 C44 H44 118.8 . . ?
C45 C44 H44 118.8 . . ?
C46 C45 C44 118.2(6) . . ?
C46 C45 C55 119.2(6) . . ?
C44 C45 C55 122.6(6) . . ?
C47 C46 C45 121.3(6) . . ?
C47 C46 H46 119.3 . . ?
C45 C46 H46 119.3 . . ?
C46 C47 C48 118.1(6) . . ?
C46 C47 P4 122.8(5) . . ?
C48 C47 P4 119.1(5) . . ?
C43 C48 C47 123.0(6) . . ?
C43 C48 S2 119.1(5) . . ?
C47 C48 S2 117.8(5) . . ?
C52 C49 C51 110.1(7) . . ?
C52 C49 C50 106.6(7) . . ?
C51 C49 C50 107.5(7) . . ?
C52 C49 C39 112.6(6) . . ?
C51 C49 C39 110.3(6) . . ?
C50 C49 C39 109.5(6) . . ?
C49 C50 H50A 109.5 . . ?
C49 C50 H50B 109.5 . . ?
H50A C50 H50B 109.5 . . ?
C49 C50 H50C 109.5 . . ?
H50A C50 H50C 109.5 . . ?
H50B C50 H50C 109.5 . . ?
C49 C51 H51A 109.5 . . ?
C49 C51 H51B 109.5 . . ?
H51A C51 H51B 109.5 . . ?
C49 C51 H51C 109.5 . . ?
H51A C51 H51C 109.5 . . ?
H51B C51 H51C 109.5 . . ?
C49 C52 H52A 109.5 . . ?
C49 C52 H52B 109.5 . . ?
H52A C52 H52B 109.5 . . ?
C49 C52 H52C 109.5 . . ?
H52A C52 H52C 109.5 . . ?
H52B C52 H52C 109.5 . . ?
C42 C53 H53A 109.5 . . ?
C42 C53 H53B 109.5 . . ?
H53A C53 H53B 109.5 . . ?
C42 C53 H53C 109.5 . . ?
H53A C53 H53C 109.5 . . ?
H53B C53 H53C 109.5 . . ?
C42 C54 H54A 109.5 . . ?
C42 C54 H54B 109.5 . . ?
H54A C54 H54B 109.5 . . ?
C42 C54 H54C 109.5 . . ?
H54A C54 H54C 109.5 . . ?
H54B C54 H54C 109.5 . . ?
C58 C55 C56 108.5(8) . . ?
C58 C55 C57 109.2(8) . . ?
C56 C55 C57 109.3(7) . . ?
C58 C55 C45 112.7(6) . . ?
C56 C55 C45 110.0(6) . . ?
C57 C55 C45 107.1(6) . . ?
C55 C56 H56A 109.5 . . ?
C55 C56 H56B 109.5 . . ?
H56A C56 H56B 109.5 . . ?
C55 C56 H56C 109.5 . . ?
H56A C56 H56C 109.5 . . ?
H56B C56 H56C 109.5 . . ?
C55 C57 H57A 109.5 . . ?
C55 C57 H57B 109.5 . . ?
H57A C57 H57B 109.5 . . ?
C55 C57 H57C 109.5 . . ?
H57A C57 H57C 109.5 . . ?
H57B C57 H57C 109.5 . . ?
C55 C58 H58A 109.5 . . ?
C55 C58 H58B 109.5 . . ?
H58A C58 H58B 109.5 . . ?
C55 C58 H58C 109.5 . . ?
H58A C58 H58C 109.5 . . ?
H58B C58 H58C 109.5 . . ?
C61 C59 C60 109.8(6) . . ?
C61 C59 P3 113.6(5) . . ?
C60 C59 P3 111.9(5) . . ?
C61 C59 H59 107.0 . . ?
C60 C59 H59 107.0 . . ?
P3 C59 H59 107.0 . . ?
C59 C60 H60A 109.5 . . ?
C59 C60 H60B 109.5 . . ?
H60A C60 H60B 109.5 . . ?
C59 C60 H60C 109.5 . . ?
H60A C60 H60C 109.5 . . ?
H60B C60 H60C 109.5 . . ?
C59 C61 H61A 109.5 . . ?
C59 C61 H61B 109.5 . . ?
H61A C61 H61B 109.5 . . ?
C59 C61 H61C 109.5 . . ?
H61A C61 H61C 109.5 . . ?
H61B C61 H61C 109.5 . . ?
C64 C62 C63 111.8(6) . . ?
C64 C62 P3 112.6(5) . . ?
C63 C62 P3 108.6(5) . . ?
C64 C62 H62 107.9 . . ?
C63 C62 H62 107.9 . . ?
P3 C62 H62 107.9 . . ?
C62 C63 H63A 109.5 . . ?
C62 C63 H63B 109.5 . . ?
H63A C63 H63B 109.5 . . ?
C62 C63 H63C 109.5 . . ?
H63A C63 H63C 109.5 . . ?
H63B C63 H63C 109.5 . . ?
C62 C64 H64A 109.5 . . ?
C62 C64 H64B 109.5 . . ?
H64A C64 H64B 109.5 . . ?
C62 C64 H64C 109.5 . . ?
H64A C64 H64C 109.5 . . ?
H64B C64 H64C 109.5 . . ?
C66 C65 C67 111.5(7) . . ?
C66 C65 P4 112.5(6) . . ?
C67 C65 P4 110.3(5) . . ?
C66 C65 H65 107.4 . . ?
C67 C65 H65 107.4 . . ?
P4 C65 H65 107.4 . . ?
C65 C66 H66A 109.5 . . ?
C65 C66 H66B 109.5 . . ?
H66A C66 H66B 109.5 . . ?
C65 C66 H66C 109.5 . . ?
H66A C66 H66C 109.5 . . ?
H66B C66 H66C 109.5 . . ?
C65 C67 H67A 109.5 . . ?
C65 C67 H67B 109.5 . . ?
H67A C67 H67B 109.5 . . ?
C65 C67 H67C 109.5 . . ?
H67A C67 H67C 109.5 . . ?
H67B C67 H67C 109.5 . . ?
C70 C68 C69 111.8(8) . . ?
C70 C68 P4 113.0(6) . . ?
C69 C68 P4 109.2(6) . . ?
C70 C68 H68 107.5 . . ?
C69 C68 H68 107.5 . . ?
P4 C68 H68 107.5 . . ?
C68 C69 H69A 109.5 . . ?
C68 C69 H69B 109.5 . . ?
H69A C69 H69B 109.5 . . ?
C68 C69 H69C 109.5 . . ?
H69A C69 H69C 109.5 . . ?
H69B C69 H69C 109.5 . . ?
C68 C70 H70A 109.5 . . ?
C68 C70 H70B 109.5 . . ?
H70A C70 H70B 109.5 . . ?
C68 C70 H70C 109.5 . . ?
H70A C70 H70C 109.5 . . ?
H70B C70 H70C 109.5 . . ?
C72 C71 H71A 109.5 . . ?
C72 C71 H71B 109.5 . . ?
H71A C71 H71B 109.5 . . ?
C72 C71 H71C 109.5 . . ?
H71A C71 H71C 109.5 . . ?
H71B C71 H71C 109.5 . . ?
O2 C72 C71 114.9(9) . . ?
O2 C72 H72A 108.6 . . ?
C71 C72 H72A 108.6 . . ?
O2 C72 H72B 108.6 . . ?
C71 C72 H72B 108.6 . . ?
H72A C72 H72B 107.5 . . ?
C72 O2 C73 120.0(9) . . ?
C74 C73 O2 116.3(11) . . ?
C74 C73 H73A 108.2 . . ?
O2 C73 H73A 108.2 . . ?
C74 C73 H73B 108.2 . . ?
O2 C73 H73B 108.2 . . ?
H73A C73 H73B 107.4 . . ?
C73 C74 H74A 109.5 . . ?
C73 C74 H74B 109.5 . . ?
H74A C74 H74B 109.5 . . ?
C73 C74 H74C 109.5 . . ?
H74A C74 H74C 109.5 . . ?
H74B C74 H74C 109.5 . . ?

loop_
_geom_bond_atom_site_label_1
_geom_bond_atom_site_label_2
_geom_bond_distance
_geom_bond_site_symmetry_2
_geom_bond_publ_flag
Mo1 Cl3 2.358(2) . ?
Mo1 Cl2 2.394(2) . ?
Mo1 Cl1 2.4354(18) . ?
Mo1 S1 2.4732(18) . ?
Mo1 P2 2.542(2) . ?
Mo1 P1 2.563(2) . ?
S1 C13 1.776(7) . ?
S1 C1 1.778(7) . ?
P1 C12 1.815(7) . ?
P1 C30 1.833(7) . ?
P1 C33 1.866(7) . ?
P2 C2 1.828(7) . ?
P2 C24 1.853(7) . ?
P2 C27 1.864(7) . ?
C1 C2 1.393(10) . ?
C1 C6 1.397(9) . ?
C2 C3 1.390(9) . ?
C3 C4 1.382(10) . ?
C3 H3 0.9500 . ?
C4 C5 1.388(11) . ?
C4 C14 1.547(10) . ?
C5 C6 1.411(9) . ?
C5 H5 0.9500 . ?
C6 C7 1.532(10) . ?
C7 C18 1.545(9) . ?
C7 C8 1.553(9) . ?
C7 C19 1.559(9) . ?
C8 C13 1.390(9) . ?
C8 C9 1.396(10) . ?
C9 C10 1.394(9) . ?
C9 H9 0.9500 . ?
C10 C11 1.385(9) . ?
C10 C20 1.534(10) . ?
C11 C12 1.394(9) . ?
C11 H11 0.9500 . ?
C12 C13 1.399(9) . ?
C14 C16 1.510(11) . ?
C14 C17 1.536(12) . ?
C14 C15 1.539(13) . ?
C15 H15A 0.9800 . ?
C15 H15B 0.9800 . ?
C15 H15C 0.9800 . ?
C16 H16A 0.9800 . ?
C16 H16B 0.9800 . ?
C16 H16C 0.9800 . ?
C17 H17A 0.9800 . ?
C17 H17B 0.9800 . ?
C17 H17C 0.9800 . ?
C18 H18A 0.9800 . ?
C18 H18B 0.9800 . ?
C18 H18C 0.9800 . ?
C19 H19A 0.9800 . ?
C19 H19B 0.9800 . ?
C19 H19C 0.9800 . ?
C20 C23 1.518(10) . ?
C20 C21 1.521(10) . ?
C20 C22 1.534(10) . ?
C21 H21A 0.9800 . ?
C21 H21B 0.9800 . ?
C21 H21C 0.9800 . ?
C22 H22A 0.9800 . ?
C22 H22B 0.9800 . ?
C22 H22C 0.9800 . ?
C23 H23A 0.9800 . ?
C23 H23B 0.9800 . ?
C23 H23C 0.9800 . ?
C24 C25 1.510(11) . ?
C24 C26 1.532(10) . ?
C24 H24 1.0000 . ?
C25 H25A 0.9800 . ?
C25 H25B 0.9800 . ?
C25 H25C 0.9800 . ?
C26 H26A 0.9800 . ?
C26 H26B 0.9800 . ?
C26 H26C 0.9800 . ?
C27 C28 1.524(11) . ?
C27 C29 1.527(10) . ?
C27 H27 1.0000 . ?
C28 H28A 0.9500 . ?
C28 H28B 0.9500 . ?
C29 H29A 0.9800 . ?
C29 H29B 0.9800 . ?
C29 H29C 0.9800 . ?
C30 C32 1.507(11) . ?
C30 C31 1.554(11) . ?
C30 H30 1.0000 . ?
C31 H31A 0.9800 . ?
C31 H31B 0.9800 . ?
C31 H31C 0.9800 . ?
C32 H32A 0.9800 . ?
C32 H32B 0.9800 . ?
C32 H32C 0.9800 . ?
C33 C34 1.512(10) . ?
C33 C35 1.523(10) . ?
C33 H33 1.0000 . ?
C34 H34A 0.9500 . ?
C34 H34B 0.9500 . ?
C35 H35A 0.9800 . ?
C35 H35B 0.9800 . ?
C35 H35C 0.9800 . ?
Mo2 Cl6 2.378(3) . ?
Mo2 Cl5 2.385(3) . ?
Mo2 Cl4 2.418(2) . ?
Mo2 S2 2.513(2) . ?
Mo2 P4 2.540(2) . ?
Mo2 P3 2.5703(18) . ?
Mo2B Cl6B 2.316(14) . ?
Mo2B S2 2.325(8) . ?
Mo2B Cl5B 2.390(15) . ?
Mo2B P3 2.446(8) . ?
Mo2B Cl4B 2.481(15) . ?
Mo2B P4 2.707(9) . ?
Mo2C Cl6C 2.354(15) . ?
Mo2C Cl5C 2.366(15) . ?
Mo2C Cl4C 2.444(16) . ?
Mo2C P4 2.907(8) . ?
S2 C36 1.774(6) . ?
S2 C48 1.777(6) . ?
P3 C37 1.817(7) . ?
P3 C62 1.844(7) . ?
P3 C59 1.846(7) . ?
P4 C68 1.826(8) . ?
P4 C47 1.844(7) . ?
P4 C65 1.876(8) . ?
C36 C41 1.390(9) . ?
C36 C37 1.407(9) . ?
C37 C38 1.408(9) . ?
C38 C39 1.396(9) . ?
C38 H38 0.9500 . ?
C39 C40 1.402(9) . ?
C39 C49 1.534(9) . ?
C40 C41 1.400(9) . ?
C40 H40 0.9500 . ?
C41 C42 1.551(9) . ?
C42 C53 1.534(9) . ?
C42 C54 1.540(9) . ?
C42 C43 1.555(8) . ?
C43 C44 1.384(9) . ?
C43 C48 1.398(9) . ?
C44 C45 1.410(9) . ?
C44 H44 0.9500 . ?
C45 C46 1.399(9) . ?
C45 C55 1.525(9) . ?
C46 C47 1.387(9) . ?
C46 H46 0.9500 . ?
C47 C48 1.399(8) . ?
C49 C52 1.507(11) . ?
C49 C51 1.514(11) . ?
C49 C50 1.521(10) . ?
C50 H50A 0.9800 . ?
C50 H50B 0.9800 . ?
C50 H50C 0.9800 . ?
C51 H51A 0.9800 . ?
C51 H51B 0.9800 . ?
C51 H51C 0.9800 . ?
C52 H52A 0.9800 . ?
C52 H52B 0.9800 . ?
C52 H52C 0.9800 . ?
C53 H53A 0.9800 . ?
C53 H53B 0.9800 . ?
C53 H53C 0.9800 . ?
C54 H54A 0.9800 . ?
C54 H54B 0.9800 . ?
C54 H54C 0.9800 . ?
C55 C58 1.487(11) . ?
C55 C56 1.509(10) . ?
C55 C57 1.523(11) . ?
C56 H56A 0.9800 . ?
C56 H56B 0.9800 . ?
C56 H56C 0.9800 . ?
C57 H57A 0.9800 . ?
C57 H57B 0.9800 . ?
C57 H57C 0.9800 . ?
C58 H58A 0.9800 . ?
C58 H58B 0.9800 . ?
C58 H58C 0.9800 . ?
C59 C61 1.506(10) . ?
C59 C60 1.545(9) . ?
C59 H59 1.0000 . ?
C60 H60A 0.9800 . ?
C60 H60B 0.9800 . ?
C60 H60C 0.9800 . ?
C61 H61A 0.9800 . ?
C61 H61B 0.9800 . ?
C61 H61C 0.9800 . ?
C62 C64 1.502(10) . ?
C62 C63 1.529(10) . ?
C62 H62 1.0000 . ?
C63 H63A 0.9800 . ?
C63 H63B 0.9800 . ?
C63 H63C 0.9800 . ?
C64 H64A 0.9800 . ?
C64 H64B 0.9800 . ?
C64 H64C 0.9800 . ?
C65 C66 1.504(10) . ?
C65 C67 1.545(12) . ?
C65 H65 1.0000 . ?
C66 H66A 0.9800 . ?
C66 H66B 0.9800 . ?
C66 H66C 0.9800 . ?
C67 H67A 0.9800 . ?
C67 H67B 0.9800 . ?
C67 H67C 0.9800 . ?
C68 C70 1.509(13) . ?
C68 C69 1.544(11) . ?
C68 H68 1.0000 . ?
C69 H69A 0.9800 . ?
C69 H69B 0.9800 . ?
C69 H69C 0.9800 . ?
C70 H70A 0.9800 . ?
C70 H70B 0.9800 . ?
C70 H70C 0.9800 . ?
C71 C72 1.452(13) . ?
C71 H71A 0.9800 . ?
C71 H71B 0.9800 . ?
C71 H71C 0.9800 . ?
C72 O2 1.335(11) . ?
C72 H72A 0.9900 . ?
C72 H72B 0.9900 . ?
O2 C73 1.373(11) . ?
C73 C74 1.371(15) . ?
C73 H73A 0.9900 . ?
C73 H73B 0.9900 . ?
C74 H74A 0.9800 . ?
C74 H74B 0.9800 . ?
C74 H74C 0.9800 . ?

loop_
_geom_torsion_atom_site_label_1
_geom_torsion_atom_site_label_2
_geom_torsion_atom_site_label_3
_geom_torsion_atom_site_label_4
_geom_torsion
_geom_torsion_site_symmetry_1
_geom_torsion_site_symmetry_2
_geom_torsion_site_symmetry_3
_geom_torsion_site_symmetry_4
_geom_torsion_publ_flag
C13 S1 C1 C2 145.1(5) . . . . ?
Mo1 S1 C1 C2 34.3(5) . . . . ?
C13 S1 C1 C6 -35.3(6) . . . . ?
Mo1 S1 C1 C6 -146.0(5) . . . . ?
C6 C1 C2 C3 -1.4(10) . . . . ?
S1 C1 C2 C3 178.3(5) . . . . ?
C6 C1 C2 P2 177.2(5) . . . . ?
S1 C1 C2 P2 -3.1(7) . . . . ?
C24 P2 C2 C3 22.0(7) . . . . ?
C27 P2 C2 C3 -87.5(6) . . . . ?
Mo1 P2 C2 C3 150.3(5) . . . . ?
C24 P2 C2 C1 -156.6(5) . . . . ?
C27 P2 C2 C1 93.9(6) . . . . ?
Mo1 P2 C2 C1 -28.2(6) . . . . ?
C1 C2 C3 C4 3.8(10) . . . . ?
P2 C2 C3 C4 -174.8(5) . . . . ?
C2 C3 C4 C5 -2.9(10) . . . . ?
C2 C3 C4 C14 -179.2(6) . . . . ?
C3 C4 C5 C6 -0.4(10) . . . . ?
C14 C4 C5 C6 175.8(6) . . . . ?
C2 C1 C6 C5 -1.6(9) . . . . ?
S1 C1 C6 C5 178.7(5) . . . . ?
C2 C1 C6 C7 175.9(6) . . . . ?
S1 C1 C6 C7 -3.8(8) . . . . ?
C4 C5 C6 C1 2.6(10) . . . . ?
C4 C5 C6 C7 -174.9(6) . . . . ?
C1 C6 C7 C18 168.6(6) . . . . ?
C5 C6 C7 C18 -14.1(9) . . . . ?
C1 C6 C7 C8 43.7(8) . . . . ?
C5 C6 C7 C8 -139.0(6) . . . . ?
C1 C6 C7 C19 -73.8(7) . . . . ?
C5 C6 C7 C19 103.5(7) . . . . ?
C6 C7 C8 C13 -37.7(8) . . . . ?
C18 C7 C8 C13 -163.4(6) . . . . ?
C19 C7 C8 C13 80.9(8) . . . . ?
C6 C7 C8 C9 145.6(6) . . . . ?
C18 C7 C8 C9 19.9(9) . . . . ?
C19 C7 C8 C9 -95.8(7) . . . . ?
C13 C8 C9 C10 -0.6(10) . . . . ?
C7 C8 C9 C10 176.3(6) . . . . ?
C8 C9 C10 C11 5.8(9) . . . . ?
C8 C9 C10 C20 -176.7(6) . . . . ?
C9 C10 C11 C12 -5.9(9) . . . . ?
C20 C10 C11 C12 176.5(6) . . . . ?
C10 C11 C12 C13 0.9(9) . . . . ?
C10 C11 C12 P1 -177.7(5) . . . . ?
C30 P1 C12 C11 -32.2(7) . . . . ?
C33 P1 C12 C11 76.2(6) . . . . ?
Mo1 P1 C12 C11 -161.6(5) . . . . ?
C30 P1 C12 C13 149.3(5) . . . . ?
C33 P1 C12 C13 -102.4(6) . . . . ?
Mo1 P1 C12 C13 19.9(6) . . . . ?
C9 C8 C13 C12 -4.9(10) . . . . ?
C7 C8 C13 C12 178.2(6) . . . . ?
C9 C8 C13 S1 169.5(5) . . . . ?
C7 C8 C13 S1 -7.4(8) . . . . ?
C11 C12 C13 C8 4.8(10) . . . . ?
P1 C12 C13 C8 -176.6(5) . . . . ?
C11 C12 C13 S1 -169.7(5) . . . . ?
P1 C12 C13 S1 8.9(7) . . . . ?
C1 S1 C13 C8 40.7(6) . . . . ?
Mo1 S1 C13 C8 150.7(5) . . . . ?
C1 S1 C13 C12 -144.5(5) . . . . ?
Mo1 S1 C13 C12 -34.5(6) . . . . ?
C3 C4 C14 C16 86.9(9) . . . . ?
C5 C4 C14 C16 -89.2(9) . . . . ?
C3 C4 C14 C17 -152.9(7) . . . . ?
C5 C4 C14 C17 30.9(10) . . . . ?
C3 C4 C14 C15 -32.2(10) . . . . ?
C5 C4 C14 C15 151.7(8) . . . . ?
C11 C10 C20 C23 -176.1(7) . . . . ?
C9 C10 C20 C23 6.4(9) . . . . ?
C11 C10 C20 C21 61.6(8) . . . . ?
C9 C10 C20 C21 -115.9(7) . . . . ?
C11 C10 C20 C22 -57.2(8) . . . . ?
C9 C10 C20 C22 125.3(7) . . . . ?
C2 P2 C24 C25 -169.4(5) . . . . ?
C27 P2 C24 C25 -59.7(6) . . . . ?
Mo1 P2 C24 C25 73.8(6) . . . . ?
C2 P2 C24 C26 67.7(6) . . . . ?
C27 P2 C24 C26 177.4(5) . . . . ?
Mo1 P2 C24 C26 -49.2(6) . . . . ?
C2 P2 C27 C28 66.2(6) . . . . ?
C24 P2 C27 C28 -45.5(7) . . . . ?
Mo1 P2 C27 C28 178.6(5) . . . . ?
C2 P2 C27 C29 -59.2(6) . . . . ?
C24 P2 C27 C29 -170.9(6) . . . . ?
Mo1 P2 C27 C29 53.2(6) . . . . ?
C12 P1 C30 C32 -63.5(7) . . . . ?
C33 P1 C30 C32 -171.5(6) . . . . ?
Mo1 P1 C30 C32 54.5(7) . . . . ?
C12 P1 C30 C31 174.4(6) . . . . ?
C33 P1 C30 C31 66.4(6) . . . . ?
Mo1 P1 C30 C31 -67.5(6) . . . . ?
C12 P1 C33 C34 -69.4(6) . . . . ?
C30 P1 C33 C34 40.9(6) . . . . ?
Mo1 P1 C33 C34 177.6(5) . . . . ?
C12 P1 C33 C35 55.0(6) . . . . ?
C30 P1 C33 C35 165.3(5) . . . . ?
Mo1 P1 C33 C35 -58.0(6) . . . . ?
C48 S2 C36 C41 35.8(6) . . . . ?
Mo2B S2 C36 C41 160.1(5) . . . . ?
Mo2 S2 C36 C41 145.6(5) . . . . ?
C48 S2 C36 C37 -145.9(5) . . . . ?
Mo2B S2 C36 C37 -21.7(6) . . . . ?
Mo2 S2 C36 C37 -36.1(5) . . . . ?
C41 C36 C37 C38 2.2(9) . . . . ?
S2 C36 C37 C38 -176.0(5) . . . . ?
C41 C36 C37 P3 -179.4(5) . . . . ?
S2 C36 C37 P3 2.4(7) . . . . ?
C62 P3 C37 C36 155.2(5) . . . . ?
C59 P3 C37 C36 -94.3(5) . . . . ?
Mo2B P3 C37 C36 16.4(6) . . . . ?
Mo2 P3 C37 C36 31.2(5) . . . . ?
C62 P3 C37 C38 -26.6(6) . . . . ?
C59 P3 C37 C38 84.0(6) . . . . ?
Mo2B P3 C37 C38 -165.3(6) . . . . ?
Mo2 P3 C37 C38 -150.5(5) . . . . ?
C36 C37 C38 C39 -0.6(9) . . . . ?
P3 C37 C38 C39 -178.9(5) . . . . ?
C37 C38 C39 C40 -1.5(9) . . . . ?
C37 C38 C39 C49 176.1(6) . . . . ?
C38 C39 C40 C41 2.3(9) . . . . ?
C49 C39 C40 C41 -175.2(6) . . . . ?
C37 C36 C41 C40 -1.5(9) . . . . ?
S2 C36 C41 C40 176.6(5) . . . . ?
C37 C36 C41 C42 -175.8(6) . . . . ?
S2 C36 C41 C42 2.3(8) . . . . ?
C39 C40 C41 C36 -0.8(9) . . . . ?
C39 C40 C41 C42 173.5(6) . . . . ?
C36 C41 C42 C53 -166.0(6) . . . . ?
C40 C41 C42 C53 20.0(8) . . . . ?
C36 C41 C42 C54 75.7(7) . . . . ?
C40 C41 C42 C54 -98.3(7) . . . . ?
C36 C41 C42 C43 -42.4(8) . . . . ?
C40 C41 C42 C43 143.6(6) . . . . ?
C53 C42 C43 C44 -21.0(8) . . . . ?
C54 C42 C43 C44 97.4(7) . . . . ?
C41 C42 C43 C44 -145.0(6) . . . . ?
C53 C42 C43 C48 162.3(6) . . . . ?
C54 C42 C43 C48 -79.4(7) . . . . ?
C41 C42 C43 C48 38.2(8) . . . . ?
C48 C43 C44 C45 0.5(9) . . . . ?
C42 C43 C44 C45 -176.4(6) . . . . ?
C43 C44 C45 C46 -3.4(10) . . . . ?
C43 C44 C45 C55 177.8(6) . . . . ?
C44 C45 C46 C47 2.5(10) . . . . ?
C55 C45 C46 C47 -178.7(6) . . . . ?
C45 C46 C47 C48 1.2(9) . . . . ?
C45 C46 C47 P4 -176.6(5) . . . . ?
C68 P4 C47 C46 29.5(7) . . . . ?
C65 P4 C47 C46 -78.3(6) . . . . ?
Mo2 P4 C47 C46 159.0(5) . . . . ?
Mo2B P4 C47 C46 173.5(6) . . . . ?
Mo2C P4 C47 C46 177.0(5) . . . . ?
C68 P4 C47 C48 -148.3(6) . . . . ?
C65 P4 C47 C48 103.9(5) . . . . ?
Mo2 P4 C47 C48 -18.8(5) . . . . ?
Mo2B P4 C47 C48 -4.4(6) . . . . ?
Mo2C P4 C47 C48 -0.8(7) . . . . ?
C44 C43 C48 C47 3.5(9) . . . . ?
C42 C43 C48 C47 -179.6(6) . . . . ?
C44 C43 C48 S2 -171.7(5) . . . . ?
C42 C43 C48 S2 5.2(8) . . . . ?
C46 C47 C48 C43 -4.4(10) . . . . ?
P4 C47 C48 C43 173.6(5) . . . . ?
C46 C47 C48 S2 170.8(5) . . . . ?
P4 C47 C48 S2 -11.2(7) . . . . ?
C36 S2 C48 C43 -39.4(6) . . . . ?
Mo2B S2 C48 C43 -159.7(5) . . . . ?
Mo2 S2 C48 C43 -148.6(5) . . . . ?
C36 S2 C48 C47 145.1(5) . . . . ?
Mo2B S2 C48 C47 24.9(6) . . . . ?
Mo2 S2 C48 C47 36.0(5) . . . . ?
C38 C39 C49 C52 -173.6(7) . . . . ?
C40 C39 C49 C52 3.8(10) . . . . ?
C38 C39 C49 C51 62.9(8) . . . . ?
C40 C39 C49 C51 -119.7(8) . . . . ?
C38 C39 C49 C50 -55.2(8) . . . . ?
C40 C39 C49 C50 122.2(7) . . . . ?
C46 C45 C55 C58 176.2(8) . . . . ?
C44 C45 C55 C58 -5.0(10) . . . . ?
C46 C45 C55 C56 55.0(9) . . . . ?
C44 C45 C55 C56 -126.2(7) . . . . ?
C46 C45 C55 C57 -63.7(9) . . . . ?
C44 C45 C55 C57 115.1(8) . . . . ?
C37 P3 C59 C61 63.1(6) . . . . ?
C62 P3 C59 C61 175.9(5) . . . . ?
Mo2B P3 C59 C61 -48.2(6) . . . . ?
Mo2 P3 C59 C61 -50.1(6) . . . . ?
C37 P3 C59 C60 -62.0(6) . . . . ?
C62 P3 C59 C60 50.8(6) . . . . ?
Mo2B P3 C59 C60 -173.3(5) . . . . ?
Mo2 P3 C59 C60 -175.2(4) . . . . ?
C37 P3 C62 C64 -68.4(6) . . . . ?
C59 P3 C62 C64 -177.7(5) . . . . ?
Mo2B P3 C62 C64 59.4(7) . . . . ?
Mo2 P3 C62 C64 46.5(6) . . . . ?
C37 P3 C62 C63 167.2(5) . . . . ?
C59 P3 C62 C63 57.9(5) . . . . ?
Mo2B P3 C62 C63 -65.0(6) . . . . ?
Mo2 P3 C62 C63 -77.9(5) . . . . ?
C68 P4 C65 C66 -43.4(7) . . . . ?
C47 P4 C65 C66 66.9(7) . . . . ?
Mo2 P4 C65 C66 -178.3(5) . . . . ?
Mo2B P4 C65 C66 176.1(6) . . . . ?
Mo2C P4 C65 C66 -154.9(6) . . . . ?
C68 P4 C65 C67 -168.5(6) . . . . ?
C47 P4 C65 C67 -58.3(6) . . . . ?
Mo2 P4 C65 C67 56.5(6) . . . . ?
Mo2B P4 C65 C67 50.9(6) . . . . ?
Mo2C P4 C65 C67 80.0(6) . . . . ?
C47 P4 C68 C70 62.1(7) . . . . ?
C65 P4 C68 C70 171.0(7) . . . . ?
Mo2 P4 C68 C70 -57.0(8) . . . . ?
Mo2B P4 C68 C70 -66.8(8) . . . . ?
Mo2C P4 C68 C70 -94.5(7) . . . . ?
C47 P4 C68 C69 -172.8(6) . . . . ?
C65 P4 C68 C69 -63.9(7) . . . . ?
Mo2 P4 C68 C69 68.2(7) . . . . ?
Mo2B P4 C68 C69 58.4(8) . . . . ?
Mo2C P4 C68 C69 30.6(7) . . . . ?
C71 C72 O2 C73 -179.4(10) . . . . ?
C72 O2 C73 C74 -176.8(11) . . . . ?
